data_2218884
loop_
_publ_author_name
'Masuda, Jason D.'

_publ_section_title
;
 A monoclinic polymorph of
 <i>N</i>,<i>N</i>'-bis(2,6-diisopropylphenyl)formamidine
;
_journal_coeditor_code BI2287
_journal_issue 8
_journal_name_full 'Acta Crystallographica Section E'
_journal_page_first o1447
_journal_paper_doi 10.1107/S160053680802076X
_journal_volume 64
_journal_year 2008
_chemical_formula_iupac 'C25 H36 N2'
_chemical_formula_moiety 'C25 H36 N2'
_chemical_formula_sum 'C25 H36 N2'
_chemical_formula_weight 364.56
_chemical_name_systematic
;
<i>N</i>,<i>N</i>'-bis(2,6-diisopropylphenyl)formamidine
;
_space_group_IT_number 15
_symmetry_cell_setting monoclinic
_symmetry_space_group_name_Hall '-C 2yc'
_symmetry_space_group_name_H-M 'C 1 2/c 1'
_atom_sites_solution_hydrogens geom
_atom_sites_solution_primary direct
_atom_sites_solution_secondary difmap
_audit_creation_method SHELXL-97
_cell_angle_alpha 90.00
_cell_angle_beta 126.735(2)
_cell_angle_gamma 90.00
_cell_formula_units_Z 8
_cell_length_a 24.169(4)
_cell_length_b 12.7881(18)
_cell_length_c 19.479(3)
_cell_measurement_reflns_used 2205
_cell_measurement_temperature 291(2)
_cell_measurement_theta_max 21.75
_cell_measurement_theta_min 2.64
_cell_volume 4824.9(13)
_computing_cell_refinement 'SAINT (Bruker, 2003)'
_computing_data_collection 'SMART (Bruker, 2003)'
_computing_data_reduction 'SAINT (Bruker, 2003)'
_computing_molecular_graphics 'ORTEP-3 for Windows (Farrugia, 1997)'
_computing_publication_material 'publCIF (Westrip, 2008)'
_computing_structure_refinement 'SHELXL97 (Sheldrick, 2008)'
_computing_structure_solution 'SHELXS97 (Sheldrick, 2008)'
_diffrn_ambient_temperature 291(2)
_diffrn_measured_fraction_theta_full 0.999
_diffrn_measured_fraction_theta_max 0.999
_diffrn_measurement_device_type 'Bruker SMART 1K CCD'
_diffrn_measurement_method '\f and \w'
_diffrn_radiation_monochromator graphite
_diffrn_radiation_source 'fine-focus sealed tube'
_diffrn_radiation_type MoK\a
_diffrn_radiation_wavelength 0.71073
_diffrn_reflns_av_R_equivalents 0.0363
_diffrn_reflns_av_sigmaI/netI 0.0453
_diffrn_reflns_limit_h_max 28
_diffrn_reflns_limit_h_min -28
_diffrn_reflns_limit_k_max 15
_diffrn_reflns_limit_k_min -7
_diffrn_reflns_limit_l_max 23
_diffrn_reflns_limit_l_min -23
_diffrn_reflns_number 12048
_diffrn_reflns_theta_full 25.00
_diffrn_reflns_theta_max 25.00
_diffrn_reflns_theta_min 2.10
_diffrn_standards_number 0
_exptl_absorpt_coefficient_mu 0.058
_exptl_absorpt_correction_type none
_exptl_crystal_colour colourless
_exptl_crystal_density_diffrn 1.004
_exptl_crystal_density_method 'not measured'
_exptl_crystal_description block
_exptl_crystal_F_000 1600
_exptl_crystal_size_max 0.45
_exptl_crystal_size_mid 0.34
_exptl_crystal_size_min 0.30
_refine_diff_density_max 0.181
_refine_diff_density_min -0.173
_refine_ls_extinction_method none
_refine_ls_goodness_of_fit_ref 1.019
_refine_ls_hydrogen_treatment constr
_refine_ls_matrix_type full
_refine_ls_number_parameters 252
_refine_ls_number_reflns 4242
_refine_ls_number_restraints 0
_refine_ls_restrained_S_all 1.019
_refine_ls_R_factor_all 0.1125
_refine_ls_R_factor_gt 0.0509
_refine_ls_shift/su_max 0.000
_refine_ls_shift/su_mean 0.000
_refine_ls_structure_factor_coef Fsqd
_refine_ls_weighting_details 'calc w=1/[\s^2^(Fo^2^)+(0.065P)^2^+2.1873P] where P=(Fo^2^+2Fc^2^)/3'
_refine_ls_weighting_scheme calc
_refine_ls_wR_factor_gt 0.1251
_refine_ls_wR_factor_ref 0.1606
_reflns_number_gt 2237
_reflns_number_total 4242
_reflns_threshold_expression I>2\s(I)
_cod_data_source_file bi2287.cif
_cod_data_source_block I
_cod_original_cell_volume 4824.8(12)
_cod_original_sg_symbol_H-M 'C 2/c'
_cod_database_code 2218884
_cod_database_fobs_code 2218884

loop_
_symmetry_equiv_pos_as_xyz
'x, y, z'
'-x, y, -z+1/2'
'x+1/2, y+1/2, z'
'-x+1/2, y+1/2, -z+1/2'
'-x, -y, -z'
'x, -y, z-1/2'
'-x+1/2, -y+1/2, -z'
'x+1/2, -y+1/2, z-1/2'

loop_
_atom_site_type_symbol
_atom_site_label
_atom_site_fract_x
_atom_site_fract_y
_atom_site_fract_z
_atom_site_U_iso_or_equiv
_atom_site_adp_type
_atom_site_calc_flag
_atom_site_refinement_flags
_atom_site_occupancy
N N2 0.02590(9) 0.18752(13) 0.69910(11) 0.0465(5) Uani d . 1
H H2A 0.0113 0.1919 0.7299 0.056 Uiso calc PR 0.50
N N1 0.00186(10) 0.01071(13) 0.67743(12) 0.0502(5) Uani d . 1
H H1A -0.0042 0.0087 0.7167 0.060 Uiso calc PR 0.50
C C2 -0.00791(13) -0.08218(17) 0.63024(16) 0.0509(6) Uani d . 1
C C1 0.01996(11) 0.09893(17) 0.66139(14) 0.0468(6) Uani d . 1
H H1 0.0290 0.0985 0.6212 0.056 Uiso calc R 1
C C14 0.05632(11) 0.27673(17) 0.68974(14) 0.0463(6) Uani d . 1
C C15 0.01510(13) 0.36571(18) 0.64789(15) 0.0554(6) Uani d . 1
C C19 0.12706(12) 0.27631(19) 0.72640(16) 0.0569(6) Uani d . 1
C C7 0.03995(14) -0.16434(18) 0.67252(17) 0.0607(7) Uani d . 1
C C3 -0.06573(14) -0.0910(2) 0.54441(16) 0.0612(7) Uani d . 1
C C11 0.10007(15) -0.1590(2) 0.76716(17) 0.0705(8) Uani d . 1
H H11A 0.0904 -0.1015 0.7917 0.085 Uiso calc R 1
C C8 -0.12183(15) -0.0076(2) 0.50015(18) 0.0746(8) Uani d . 1
H H8A -0.1093 0.0474 0.5422 0.090 Uiso calc R 1
C C6 0.03099(18) -0.2520(2) 0.6239(2) 0.0797(9) Uani d . 1
H H6A 0.0627 -0.3064 0.6499 0.096 Uiso calc R 1
C C4 -0.07140(17) -0.1813(2) 0.50041(19) 0.0781(9) Uani d . 1
H H4A -0.1090 -0.1884 0.4432 0.094 Uiso calc R 1
C C20 -0.06095(13) 0.3655(2) 0.60888(18) 0.0692(8) Uani d . 1
H H20A -0.0673 0.3122 0.6397 0.083 Uiso calc R 1
C C16 0.04601(16) 0.4528(2) 0.64050(19) 0.0776(8) Uani d . 1
H H16A 0.0196 0.5120 0.6120 0.093 Uiso calc R 1
C C17 0.11450(18) 0.4525(2) 0.6744(2) 0.0902(10) Uani d . 1
H H17A 0.1341 0.5113 0.6688 0.108 Uiso calc R 1
C C23 0.17226(13) 0.1832(2) 0.77905(18) 0.0719(8) Uani d . 1
H H23A 0.1449 0.1200 0.7502 0.086 Uiso calc R 1
C C18 0.15455(15) 0.3660(2) 0.7168(2) 0.0803(9) Uani d . 1
H H18A 0.2011 0.3673 0.7396 0.096 Uiso calc R 1
C C5 -0.0236(2) -0.2596(2) 0.5387(2) 0.0874(10) Uani d . 1
H H5A -0.0279 -0.3179 0.5072 0.105 Uiso calc R 1
C C25 0.23851(14) 0.1727(3) 0.7863(2) 0.0935(10) Uani d . 1
H H25A 0.2276 0.1749 0.7302 0.140 Uiso calc R 1
H H25B 0.2605 0.1074 0.8133 0.140 Uiso calc R 1
H H25C 0.2691 0.2293 0.8201 0.140 Uiso calc R 1
C C13 0.10778(19) -0.2581(3) 0.8163(2) 0.1084(12) Uani d . 1
H H13A 0.1433 -0.2478 0.8764 0.163 Uiso calc R 1
H H13B 0.1200 -0.3158 0.7963 0.163 Uiso calc R 1
H H13C 0.0649 -0.2730 0.8071 0.163 Uiso calc R 1
C C12 0.16764(18) -0.1332(3) 0.7815(2) 0.1097(12) Uani d . 1
H H12A 0.1630 -0.0682 0.7539 0.165 Uiso calc R 1
H H12B 0.1788 -0.1879 0.7579 0.165 Uiso calc R 1
H H12C 0.2038 -0.1273 0.8418 0.165 Uiso calc R 1
C C10 -0.12660(19) 0.0421(3) 0.4259(2) 0.1045(11) Uani d . 1
H H10A -0.0823 0.0697 0.4461 0.157 Uiso calc R 1
H H10B -0.1599 0.0976 0.4021 0.157 Uiso calc R 1
H H10C -0.1406 -0.0097 0.3827 0.157 Uiso calc R 1
C C24 0.18908(18) 0.1848(3) 0.8679(2) 0.1184(14) Uani d . 1
H H24A 0.1470 0.1816 0.8627 0.178 Uiso calc R 1
H H24B 0.2133 0.2482 0.8968 0.178 Uiso calc R 1
H H24C 0.2175 0.1258 0.9002 0.178 Uiso calc R 1
C C21 -0.08718(19) 0.4678(3) 0.6196(3) 0.1195(13) Uani d . 1
H H21A -0.0574 0.4892 0.6785 0.179 Uiso calc R 1
H H21B -0.1332 0.4581 0.6026 0.179 Uiso calc R 1
H H21C -0.0875 0.5207 0.5844 0.179 Uiso calc R 1
C C9 -0.19216(18) -0.0515(3) 0.4695(3) 0.1260(14) Uani d . 1
H H9A -0.1900 -0.0740 0.5181 0.189 Uiso calc R 1
H H9B -0.2038 -0.1099 0.4321 0.189 Uiso calc R 1
H H9C -0.2267 0.0018 0.4392 0.189 Uiso calc R 1
C C22 -0.10306(17) 0.3317(4) 0.5178(2) 0.1415(17) Uani d . 1
H H22A -0.0855 0.2666 0.5135 0.212 Uiso calc R 1
H H22B -0.1007 0.3839 0.4842 0.212 Uiso calc R 1
H H22C -0.1502 0.3226 0.4969 0.212 Uiso calc R 1

loop_
_atom_site_aniso_label
_atom_site_aniso_U_11
_atom_site_aniso_U_22
_atom_site_aniso_U_33
_atom_site_aniso_U_12
_atom_site_aniso_U_13
_atom_site_aniso_U_23
N2 0.0542(12) 0.0376(11) 0.0561(12) -0.0011(9) 0.0376(10) -0.0006(9)
N1 0.0740(14) 0.0368(11) 0.0566(12) 0.0004(10) 0.0481(11) -0.0005(9)
C2 0.0741(17) 0.0376(13) 0.0615(16) -0.0029(12) 0.0516(15) -0.0020(12)
C1 0.0513(14) 0.0483(14) 0.0475(13) 0.0015(11) 0.0330(12) 0.0025(12)
C14 0.0511(14) 0.0420(13) 0.0495(13) -0.0059(11) 0.0322(12) -0.0040(11)
C15 0.0612(16) 0.0429(14) 0.0589(16) -0.0023(12) 0.0342(14) 0.0009(12)
C19 0.0550(16) 0.0551(15) 0.0616(16) -0.0068(13) 0.0355(13) -0.0058(13)
C7 0.089(2) 0.0415(14) 0.0725(18) 0.0033(14) 0.0599(17) 0.0001(13)
C3 0.0817(19) 0.0557(16) 0.0582(17) -0.0070(14) 0.0483(16) -0.0065(14)
C11 0.090(2) 0.0576(17) 0.074(2) 0.0200(15) 0.0539(18) 0.0119(15)
C8 0.078(2) 0.080(2) 0.0591(17) -0.0008(17) 0.0373(16) -0.0067(15)
C6 0.120(3) 0.0427(16) 0.100(3) 0.0088(16) 0.079(2) -0.0006(16)
C4 0.106(2) 0.069(2) 0.0666(19) -0.0134(18) 0.0555(18) -0.0150(17)
C20 0.0616(17) 0.0590(17) 0.079(2) 0.0106(14) 0.0379(16) 0.0132(15)
C16 0.086(2) 0.0506(16) 0.095(2) -0.0034(15) 0.0534(19) 0.0093(16)
C17 0.093(2) 0.0605(19) 0.125(3) -0.0231(18) 0.069(2) 0.003(2)
C23 0.0534(16) 0.0719(18) 0.083(2) 0.0030(14) 0.0369(15) 0.0051(16)
C18 0.0636(18) 0.076(2) 0.101(2) -0.0171(16) 0.0493(18) -0.0044(18)
C5 0.139(3) 0.0538(19) 0.096(3) -0.009(2) 0.084(2) -0.0201(18)
C25 0.0622(18) 0.117(3) 0.094(2) 0.0095(18) 0.0426(17) -0.009(2)
C13 0.146(3) 0.089(2) 0.107(3) 0.024(2) 0.085(3) 0.034(2)
C12 0.099(3) 0.127(3) 0.105(3) 0.010(2) 0.062(2) 0.019(2)
C10 0.127(3) 0.099(3) 0.088(2) 0.021(2) 0.064(2) 0.022(2)
C24 0.097(2) 0.168(4) 0.099(3) 0.056(3) 0.063(2) 0.052(3)
C21 0.109(3) 0.097(3) 0.158(4) 0.034(2) 0.084(3) 0.006(3)
C9 0.096(3) 0.149(4) 0.137(3) -0.001(3) 0.071(3) 0.009(3)
C22 0.067(2) 0.214(5) 0.096(3) 0.005(3) 0.023(2) -0.040(3)

loop_
_atom_type_symbol
_atom_type_description
_atom_type_scat_dispersion_real
_atom_type_scat_dispersion_imag
_atom_type_scat_source
C C 0.0033 0.0016 'International Tables Vol C Tables 4.2.6.8 and 6.1.1.4'
H H 0.0000 0.0000 'International Tables Vol C Tables 4.2.6.8 and 6.1.1.4'
N N 0.0061 0.0033 'International Tables Vol C Tables 4.2.6.8 and 6.1.1.4'

loop_
_geom_angle_atom_site_label_1
_geom_angle_atom_site_label_2
_geom_angle_atom_site_label_3
_geom_angle
C1 N2 C14 120.78(18)
C1 N2 H2A 119.6
C14 N2 H2A 119.6
C1 N1 C2 120.68(18)
C1 N1 H1A 119.7
C2 N1 H1A 119.7
C3 C2 C7 121.5(2)
C3 C2 N1 119.7(2)
C7 C2 N1 118.8(2)
N2 C1 N1 123.3(2)
N2 C1 H1 118.3
N1 C1 H1 118.3
C19 C14 C15 121.5(2)
C19 C14 N2 119.7(2)
C15 C14 N2 118.7(2)
C16 C15 C14 117.9(2)
C16 C15 C20 121.0(2)
C14 C15 C20 121.1(2)
C18 C19 C14 117.5(2)
C18 C19 C23 121.8(2)
C14 C19 C23 120.6(2)
C6 C7 C2 117.5(3)
C6 C7 C11 120.4(3)
C2 C7 C11 122.1(2)
C4 C3 C2 117.4(3)
C4 C3 C8 120.3(3)
C2 C3 C8 122.2(2)
C12 C11 C7 112.1(2)
C12 C11 C13 110.4(3)
C7 C11 C13 113.1(3)
C12 C11 H11A 107.0
C7 C11 H11A 107.0
C13 C11 H11A 107.0
C10 C8 C3 111.5(3)
C10 C8 C9 110.4(3)
C3 C8 C9 111.6(3)
C10 C8 H8A 107.7
C3 C8 H8A 107.7
C9 C8 H8A 107.7
C5 C6 C7 121.6(3)
C5 C6 H6A 119.2
C7 C6 H6A 119.2
C5 C4 C3 122.1(3)
C5 C4 H4A 118.9
C3 C4 H4A 118.9
C22 C20 C15 111.0(2)
C22 C20 C21 111.7(3)
C15 C20 C21 114.2(2)
C22 C20 H20A 106.4
C15 C20 H20A 106.4
C21 C20 H20A 106.4
C17 C16 C15 121.1(3)
C17 C16 H16A 119.5
C15 C16 H16A 119.5
C16 C17 C18 120.5(3)
C16 C17 H17A 119.7
C18 C17 H17A 119.7
C24 C23 C19 110.5(2)
C24 C23 C25 110.1(2)
C19 C23 C25 114.9(2)
C24 C23 H23A 107.0
C19 C23 H23A 107.0
C25 C23 H23A 107.0
C17 C18 C19 121.5(3)
C17 C18 H18A 119.3
C19 C18 H18A 119.3
C4 C5 C6 119.7(3)
C4 C5 H5A 120.2
C6 C5 H5A 120.2
C23 C25 H25A 109.5
C23 C25 H25B 109.5
H25A C25 H25B 109.5
C23 C25 H25C 109.5
H25A C25 H25C 109.5
H25B C25 H25C 109.5
C11 C13 H13A 109.5
C11 C13 H13B 109.5
H13A C13 H13B 109.5
C11 C13 H13C 109.5
H13A C13 H13C 109.5
H13B C13 H13C 109.5
C11 C12 H12A 109.5
C11 C12 H12B 109.5
H12A C12 H12B 109.5
C11 C12 H12C 109.5
H12A C12 H12C 109.5
H12B C12 H12C 109.5
C8 C10 H10A 109.5
C8 C10 H10B 109.5
H10A C10 H10B 109.5
C8 C10 H10C 109.5
H10A C10 H10C 109.5
H10B C10 H10C 109.5
C23 C24 H24A 109.5
C23 C24 H24B 109.5
H24A C24 H24B 109.5
C23 C24 H24C 109.5
H24A C24 H24C 109.5
H24B C24 H24C 109.5
C20 C21 H21A 109.5
C20 C21 H21B 109.5
H21A C21 H21B 109.5
C20 C21 H21C 109.5
H21A C21 H21C 109.5
H21B C21 H21C 109.5
C8 C9 H9A 109.5
C8 C9 H9B 109.5
H9A C9 H9B 109.5
C8 C9 H9C 109.5
H9A C9 H9C 109.5
H9B C9 H9C 109.5
C20 C22 H22A 109.5
C20 C22 H22B 109.5
H22A C22 H22B 109.5
C20 C22 H22C 109.5
H22A C22 H22C 109.5
H22B C22 H22C 109.5

loop_
_geom_bond_atom_site_label_1
_geom_bond_atom_site_label_2
_geom_bond_distance
N2 C1 1.310(3)
N2 C14 1.427(3)
N2 H2A 0.860
N1 C1 1.313(3)
N1 C2 1.432(3)
N1 H1A 0.860
C2 C3 1.402(3)
C2 C7 1.407(3)
C1 H1 0.930
C14 C19 1.404(3)
C14 C15 1.407(3)
C15 C16 1.395(3)
C15 C20 1.512(3)
C19 C18 1.392(3)
C19 C23 1.524(3)
C7 C6 1.398(3)
C7 C11 1.520(4)
C3 C4 1.395(4)
C3 C8 1.523(4)
C11 C12 1.519(4)
C11 C13 1.531(4)
C11 H11A 0.980
C8 C10 1.520(4)
C8 C9 1.532(4)
C8 H8A 0.980
C6 C5 1.373(4)
C6 H6A 0.930
C4 C5 1.365(4)
C4 H4A 0.930
C20 C22 1.487(4)
C20 C21 1.522(4)
C20 H20A 0.980
C16 C17 1.367(4)
C16 H16A 0.930
C17 C18 1.373(4)
C17 H17A 0.930
C23 C24 1.523(4)
C23 C25 1.527(4)
C23 H23A 0.980
C18 H18A 0.930
C5 H5A 0.930
C25 H25A 0.960
C25 H25B 0.960
C25 H25C 0.960
C13 H13A 0.960
C13 H13B 0.960
C13 H13C 0.960
C12 H12A 0.960
C12 H12B 0.960
C12 H12C 0.960
C10 H10A 0.960
C10 H10B 0.960
C10 H10C 0.960
C24 H24A 0.960
C24 H24B 0.960
C24 H24C 0.960
C21 H21A 0.960
C21 H21B 0.960
C21 H21C 0.960
C9 H9A 0.960
C9 H9B 0.960
C9 H9C 0.960
C22 H22A 0.960
C22 H22B 0.960
C22 H22C 0.960

loop_
_geom_hbond_atom_site_label_D
_geom_hbond_atom_site_label_H
_geom_hbond_atom_site_label_A
_geom_hbond_site_symmetry_A
_geom_hbond_distance_DH
_geom_hbond_distance_HA
_geom_hbond_distance_DA
_geom_hbond_angle_DHA
N1 H1A N1 2_556 0.86 2.03 2.882(4) 170.6
N2 H2A N2 2_556 0.86 2.05 2.910(3) 174.5
